data_7112271
loop_
_publ_author_name
'Sues, Peter E.'
'Lough, Alan J.'
'Morris, Robert H.'

_publ_section_title
;
 A sulfur mimic of 1,1-bis(diphenylphosphino)methane: a new ligand opens
 up.
;
_journal_issue 36
_journal_name_full 'Chemical communications (Cambridge, England)'
_journal_page_first 4707
_journal_page_last 4710
_journal_paper_doi 10.1039/c3cc49456j
_journal_volume 50
_journal_year 2014
_chemical_formula_moiety 'C46 H48 P3 Ru, C F3 O3 S, C4 H10 O'
_chemical_formula_sum 'C51 H58 F3 O4 P3 Ru S'
_chemical_formula_weight 1018.01
_chemical_name_systematic
; 
 ? 
;
_space_group_crystal_system monoclinic
_space_group_IT_number 14
_space_group_name_Hall '-P 2yn'
_space_group_name_H-M_alt 'P 1 21/n 1'
_symmetry_space_group_name_Hall '-P 2yn'
_symmetry_space_group_name_H-M 'P 1 21/n 1'
_atom_sites_solution_hydrogens mixed
_audit_creation_method SHELXL-2013
_cell_angle_alpha 90
_cell_angle_beta 94.114(3)
_cell_angle_gamma 90
_cell_formula_units_Z 4
_cell_length_a 12.0971(12)
_cell_length_b 19.4201(19)
_cell_length_c 20.657(2)
_cell_measurement_reflns_used 9899
_cell_measurement_temperature 147(2)
_cell_measurement_theta_max 27.48
_cell_measurement_theta_min 2.32
_cell_volume 4840.4(8)
_computing_cell_refinement APEX2
_computing_data_collection 'APEX2 (Bruker, 2007)'
_computing_data_reduction 'SAINT (Bruker, 2007)'
_computing_molecular_graphics 'PLATON (Spek, 2009)'
_computing_publication_material 'SHELXTL (Sheldrick, 2008)'
_computing_structure_refinement 'SHELXL-2013 (Sheldrick, 2013)'
_computing_structure_solution 'SHELXS-97 (Sheldrick, 2008)'
_diffrn_ambient_temperature 147(2)
_diffrn_measured_fraction_theta_full 1.000
_diffrn_measured_fraction_theta_max 0.999
_diffrn_measurement_device_type 'Bruker Kappa APEX-DUO CCD'
_diffrn_measurement_method '\f and \w scans'
_diffrn_radiation_type MoK\a
_diffrn_radiation_wavelength 0.71073
_diffrn_reflns_av_R_equivalents 0.0466
_diffrn_reflns_av_unetI/netI 0.0211
_diffrn_reflns_Laue_measured_fraction_full 1.000
_diffrn_reflns_Laue_measured_fraction_max 0.999
_diffrn_reflns_limit_h_max 15
_diffrn_reflns_limit_h_min -15
_diffrn_reflns_limit_k_max 25
_diffrn_reflns_limit_k_min -25
_diffrn_reflns_limit_l_max 26
_diffrn_reflns_limit_l_min -26
_diffrn_reflns_number 129010
_diffrn_reflns_point_group_measured_fraction_full 1.000
_diffrn_reflns_point_group_measured_fraction_max 0.999
_diffrn_reflns_theta_full 25.242
_diffrn_reflns_theta_max 27.552
_diffrn_reflns_theta_min 1.894
_diffrn_source 'sealed tube with Bruker Triumph monochromator'
_exptl_absorpt_coefficient_mu 0.521
_exptl_absorpt_correction_T_max 0.7456
_exptl_absorpt_correction_T_min 0.6672
_exptl_absorpt_correction_type multi-scan
_exptl_absorpt_process_details 'SADABS (Sheldrick, 1996)'
_exptl_crystal_colour yellow
_exptl_crystal_density_diffrn 1.397
_exptl_crystal_density_meas 0
_exptl_crystal_description plate
_exptl_crystal_F_000 2112
_exptl_crystal_size_max 0.260
_exptl_crystal_size_mid 0.250
_exptl_crystal_size_min 0.110
_refine_diff_density_max 1.126
_refine_diff_density_min -0.601
_refine_diff_density_rms 0.065
_refine_ls_extinction_method none
_refine_ls_goodness_of_fit_ref 1.032
_refine_ls_hydrogen_treatment mixed
_refine_ls_matrix_type full
_refine_ls_number_parameters 581
_refine_ls_number_reflns 11171
_refine_ls_number_restraints 3
_refine_ls_restrained_S_all 1.032
_refine_ls_R_factor_all 0.0385
_refine_ls_R_factor_gt 0.0308
_refine_ls_shift/su_max 0.004
_refine_ls_shift/su_mean 0.000
_refine_ls_structure_factor_coef Fsqd
_refine_ls_weighting_details
; 
 w=1/[\s^2^(Fo^2^)+(0.0340P)^2^+5.5087P] 
 where P=(Fo^2^+2Fc^2^)/3 
;
_refine_ls_weighting_scheme calc
_refine_ls_wR_factor_gt 0.0747
_refine_ls_wR_factor_ref 0.0805
_reflns_Friedel_coverage 0.000
_reflns_number_gt 9688
_reflns_number_total 11171
_reflns_threshold_expression 'I > 2\s(I)'
_cod_data_source_file c3cc49456j2.cif
_cod_data_source_block S1
_cod_database_code 7112271
_shelx_space_group_comment
; 
The symmetry employed for this shelxl refinement is uniquely defined 
by the following loop, which should always be used as a source of 
symmetry information in preference to the above space-group names. 
They are only intended as comments. 
;
_shelx_estimated_absorpt_t_min 0.876
_shelx_estimated_absorpt_t_max 0.945
_shelxl_version_number 2013-2

loop_
_space_group_symop_operation_xyz
'x, y, z'
'-x+1/2, y+1/2, -z+1/2'
'-x, -y, -z'
'x-1/2, -y-1/2, z-1/2'

loop_
_atom_site_label
_atom_site_type_symbol
_atom_site_fract_x
_atom_site_fract_y
_atom_site_fract_z
_atom_site_U_iso_or_equiv
_atom_site_adp_type
_atom_site_occupancy
_atom_site_site_symmetry_order
_atom_site_calc_flag
_atom_site_refinement_flags_posn
_atom_site_refinement_flags_adp
_atom_site_refinement_flags_occupancy
_atom_site_disorder_assembly
_atom_site_disorder_group
Ru1 Ru 0.57347(2) 0.70504(2) 0.65767(2) 0.01601(5) Uani 1 1 d . . . . .
P1 P 0.58158(4) 0.61189(2) 0.58926(2) 0.01629(9) Uani 1 1 d . . . . .
H1P H 0.5229(18) 0.5592(11) 0.6048(10) 0.020 Uiso 1 1 d . U . . .
P2 P 0.64361(4) 0.65032(2) 0.75052(2) 0.01864(10) Uani 1 1 d . . . . .
H2P H 0.631(2) 0.6901(12) 0.8004(12) 0.028 Uiso 1 1 d . U . . .
P3 P 0.39018(4) 0.68128(3) 0.67129(2) 0.01902(10) Uani 1 1 d . . . . .
H3P H 0.3204(19) 0.7217(12) 0.6165(11) 0.023 Uiso 1 1 d . U . . .
C1 C 0.71030(15) 0.56535(9) 0.57889(9) 0.0176(3) Uani 1 1 d . . . . .
C2 C 0.71224(16) 0.49410(10) 0.58378(10) 0.0230(4) Uani 1 1 d . . . . .
H2A H 0.6458 0.4699 0.5905 0.028 Uiso 1 1 calc R U . . .
C3 C 0.81029(17) 0.45774(11) 0.57899(11) 0.0279(4) Uani 1 1 d . . . . .
H3A H 0.8110 0.4090 0.5831 0.033 Uiso 1 1 calc R U . . .
C4 C 0.90670(17) 0.49272(11) 0.56825(10) 0.0275(4) Uani 1 1 d . . . . .
H4A H 0.9741 0.4680 0.5657 0.033 Uiso 1 1 calc R U . . .
C5 C 0.90546(16) 0.56350(11) 0.56127(10) 0.0265(4) Uani 1 1 d . . . . .
H5A H 0.9715 0.5873 0.5528 0.032 Uiso 1 1 calc R U . . .
C6 C 0.80773(16) 0.59968(10) 0.56662(10) 0.0224(4) Uani 1 1 d . . . . .
H6A H 0.8072 0.6483 0.5619 0.027 Uiso 1 1 calc R U . . .
C7 C 0.52740(15) 0.62393(9) 0.50461(9) 0.0184(4) Uani 1 1 d . . . . .
C8 C 0.43449(16) 0.66507(10) 0.49124(10) 0.0218(4) Uani 1 1 d . . . . .
H8A H 0.3985 0.6852 0.5260 0.026 Uiso 1 1 calc R U . . .
C9 C 0.39361(16) 0.67715(10) 0.42780(10) 0.0238(4) Uani 1 1 d . . . . .
H9A H 0.3300 0.7053 0.4193 0.029 Uiso 1 1 calc R U . . .
C10 C 0.44569(16) 0.64811(11) 0.37694(10) 0.0244(4) Uani 1 1 d . . . . .
H10A H 0.4193 0.6575 0.3334 0.029 Uiso 1 1 calc R U . . .
C11 C 0.53660(16) 0.60517(11) 0.38958(10) 0.0246(4) Uani 1 1 d . . . . .
H11A H 0.5709 0.5841 0.3547 0.030 Uiso 1 1 calc R U . . .
C12 C 0.57720(16) 0.59312(10) 0.45292(9) 0.0217(4) Uani 1 1 d . . . . .
H12A H 0.6393 0.5637 0.4613 0.026 Uiso 1 1 calc R U . . .
C13 C 0.58896(16) 0.57216(10) 0.78493(9) 0.0217(4) Uani 1 1 d . . . . .
C14 C 0.55633(19) 0.57364(11) 0.84836(10) 0.0293(4) Uani 1 1 d . . . . .
H14A H 0.5608 0.6154 0.8724 0.035 Uiso 1 1 calc R U . . .
C15 C 0.5174(2) 0.51442(13) 0.87638(12) 0.0387(6) Uani 1 1 d . . . . .
H15A H 0.4950 0.5157 0.9195 0.046 Uiso 1 1 calc R U . . .
C16 C 0.5113(2) 0.45366(13) 0.84204(12) 0.0395(6) Uani 1 1 d . . . . .
H16A H 0.4841 0.4132 0.8613 0.047 Uiso 1 1 calc R U . . .
C17 C 0.5447(2) 0.45154(12) 0.77946(11) 0.0353(5) Uani 1 1 d . . . . .
H17A H 0.5411 0.4094 0.7560 0.042 Uiso 1 1 calc R U . . .
C18 C 0.58312(19) 0.51035(11) 0.75082(10) 0.0276(4) Uani 1 1 d . . . . .
H18A H 0.6056 0.5086 0.7077 0.033 Uiso 1 1 calc R U . . .
C19 C 0.79224(16) 0.63566(11) 0.76703(10) 0.0243(4) Uani 1 1 d . . . . .
C20 C 0.85212(18) 0.59439(14) 0.72709(11) 0.0339(5) Uani 1 1 d . . . . .
H20A H 0.8153 0.5723 0.6906 0.041 Uiso 1 1 calc R U . . .
C21 C 0.9654(2) 0.58527(16) 0.74008(12) 0.0455(7) Uani 1 1 d . . . . .
H21A H 1.0060 0.5574 0.7123 0.055 Uiso 1 1 calc R U . . .
C22 C 1.0188(2) 0.61665(17) 0.79317(14) 0.0485(7) Uani 1 1 d . . . . .
H22A H 1.0965 0.6111 0.8016 0.058 Uiso 1 1 calc R U . . .
C23 C 0.9599(2) 0.65609(15) 0.83415(14) 0.0468(6) Uani 1 1 d . . . . .
H23A H 0.9970 0.6771 0.8712 0.056 Uiso 1 1 calc R U . . .
C24 C 0.84698(19) 0.66522(12) 0.82159(12) 0.0335(5) Uani 1 1 d . . . . .
H24A H 0.8066 0.6919 0.8504 0.040 Uiso 1 1 calc R U . . .
C25 C 0.32505(16) 0.71835(10) 0.74010(10) 0.0226(4) Uani 1 1 d . . . . .
C26 C 0.21584(18) 0.74106(13) 0.73109(12) 0.0341(5) Uani 1 1 d . . . . .
H26A H 0.1765 0.7369 0.6898 0.041 Uiso 1 1 calc R U . . .
C27 C 0.1648(2) 0.76978(15) 0.78271(13) 0.0440(6) Uani 1 1 d . . . . .
H27A H 0.0906 0.7858 0.7765 0.053 Uiso 1 1 calc R U . . .
C28 C 0.2208(2) 0.77523(13) 0.84294(12) 0.0391(6) Uani 1 1 d . . . . .
H28A H 0.1847 0.7943 0.8781 0.047 Uiso 1 1 calc R U . . .
C29 C 0.3283(2) 0.75323(13) 0.85228(11) 0.0361(5) Uani 1 1 d . . . . .
H29A H 0.3670 0.7571 0.8938 0.043 Uiso 1 1 calc R U . . .
C30 C 0.38046(19) 0.72508(12) 0.80037(11) 0.0313(5) Uani 1 1 d . . . . .
H30A H 0.4553 0.7103 0.8067 0.038 Uiso 1 1 calc R U . . .
C31 C 0.32309(15) 0.59665(10) 0.66737(9) 0.0207(4) Uani 1 1 d . . . . .
C32 C 0.31737(17) 0.55626(11) 0.72278(10) 0.0275(4) Uani 1 1 d . . . . .
H32A H 0.3527 0.5714 0.7628 0.033 Uiso 1 1 calc R U . . .
C33 C 0.26071(18) 0.49426(12) 0.71998(12) 0.0327(5) Uani 1 1 d . . . . .
H33A H 0.2575 0.4671 0.7580 0.039 Uiso 1 1 calc R U . . .
C34 C 0.20883(17) 0.47180(11) 0.66218(12) 0.0314(5) Uani 1 1 d . . . . .
H34A H 0.1698 0.4293 0.6604 0.038 Uiso 1 1 calc R U . . .
C35 C 0.21394(17) 0.51128(12) 0.60694(11) 0.0302(5) Uani 1 1 d . . . . .
H35A H 0.1784 0.4958 0.5671 0.036 Uiso 1 1 calc R U . . .
C36 C 0.27063(16) 0.57341(11) 0.60924(10) 0.0258(4) Uani 1 1 d . . . . .
H36A H 0.2737 0.6003 0.5710 0.031 Uiso 1 1 calc R U . . .
C37 C 0.71485(17) 0.77916(10) 0.64995(11) 0.0260(4) Uani 1 1 d . . . . .
C38 C 0.64507(18) 0.80411(10) 0.69864(10) 0.0257(4) Uani 1 1 d . . . . .
C39 C 0.53917(18) 0.81857(10) 0.66801(11) 0.0257(4) Uani 1 1 d . . . . .
C40 C 0.54175(18) 0.80287(10) 0.60031(11) 0.0267(4) Uani 1 1 d . . . . .
C41 C 0.65093(19) 0.78023(10) 0.58951(11) 0.0274(4) Uani 1 1 d . . . . .
C42 C 0.83800(19) 0.76988(12) 0.65942(14) 0.0400(6) Uani 1 1 d . . . . .
H42A H 0.8745 0.8147 0.6565 0.060 Uiso 1 1 calc R U . . .
H42B H 0.8629 0.7393 0.6257 0.060 Uiso 1 1 calc R U . . .
H42C H 0.8571 0.7496 0.7022 0.060 Uiso 1 1 calc R U . . .
C43 C 0.6825(2) 0.82299(13) 0.76694(12) 0.0399(6) Uani 1 1 d . . . . .
H43A H 0.7052 0.8714 0.7686 0.060 Uiso 1 1 calc R U . . .
H43B H 0.7453 0.7939 0.7820 0.060 Uiso 1 1 calc R U . . .
H43C H 0.6214 0.8160 0.7950 0.060 Uiso 1 1 calc R U . . .
C44 C 0.4484(2) 0.85748(12) 0.69761(14) 0.0402(6) Uani 1 1 d . . . . .
H44A H 0.4601 0.9070 0.6922 0.060 Uiso 1 1 calc R U . . .
H44B H 0.4491 0.8465 0.7439 0.060 Uiso 1 1 calc R U . . .
H44C H 0.3767 0.8444 0.6760 0.060 Uiso 1 1 calc R U . . .
C45 C 0.4541(2) 0.82403(13) 0.54926(13) 0.0437(6) Uani 1 1 d . . . . .
H45A H 0.4552 0.8742 0.5442 0.066 Uiso 1 1 calc R U . . .
H45B H 0.3813 0.8096 0.5623 0.066 Uiso 1 1 calc R U . . .
H45C H 0.4684 0.8021 0.5079 0.066 Uiso 1 1 calc R U . . .
C46 C 0.6939(2) 0.77192(12) 0.52363(12) 0.0410(6) Uani 1 1 d . . . . .
H46A H 0.6984 0.8171 0.5029 0.061 Uiso 1 1 calc R U . . .
H46B H 0.6435 0.7422 0.4969 0.061 Uiso 1 1 calc R U . . .
H46C H 0.7677 0.7509 0.5280 0.061 Uiso 1 1 calc R U . . .
S1 S 0.59116(5) 0.76382(3) 0.98183(3) 0.03345(13) Uani 1 1 d . . . . .
F1 F 0.4983(2) 0.64526(12) 0.99952(12) 0.0966(8) Uani 1 1 d . . . . .
F2 F 0.5812(3) 0.68903(12) 1.08460(10) 0.1043(10) Uani 1 1 d . . . . .
F3 F 0.6707(3) 0.64344(12) 1.01028(14) 0.1106(10) Uani 1 1 d . . . . .
O1 O 0.4863(2) 0.79361(14) 0.99381(13) 0.0792(8) Uani 1 1 d . . . . .
O2 O 0.68491(19) 0.79480(12) 1.01570(10) 0.0614(6) Uani 1 1 d . . . . .
O3 O 0.60499(19) 0.74627(11) 0.91536(9) 0.0553(5) Uani 1 1 d . . . . .
C47 C 0.5844(3) 0.68198(15) 1.02041(14) 0.0513(7) Uani 1 1 d . . . . .
O1S O 0.1958(4) 0.54494(18) 1.01346(17) 0.0469(13) Uiso 0.573(9) 1 d D . P A 1
C1S C 0.2443(4) 0.5702(3) 0.9123(2) 0.0971(16) Uani 1 1 d D . . A 1
H1S1 H 0.1932 0.6093 0.9064 0.146 Uiso 0.573(9) 1 calc R U P A 1
H1S2 H 0.2639 0.5537 0.8697 0.146 Uiso 0.573(9) 1 calc R U P A 1
H1S3 H 0.3115 0.5849 0.9378 0.146 Uiso 0.573(9) 1 calc R U P A 1
C2S C 0.1939(8) 0.5178(4) 0.9444(4) 0.087(3) Uiso 0.573(9) 1 d D . P A 1
H2S1 H 0.2361 0.4743 0.9424 0.105 Uiso 0.573(9) 1 calc R U P A 1
H2S2 H 0.1170 0.5101 0.9260 0.105 Uiso 0.573(9) 1 calc R U P A 1
C3S C 0.1661(4) 0.4920(2) 1.0566(2) 0.0870(13) Uani 1 1 d D . . A 1
H3S1 H 0.2212 0.4542 1.0574 0.104 Uiso 0.573(9) 1 calc R U P A 1
H3S2 H 0.0925 0.4728 1.0422 0.104 Uiso 0.573(9) 1 calc R U P A 1
C4S C 0.1631(3) 0.52205(15) 1.12018(15) 0.0568(8) Uani 1 1 d . . . A 1
H4S1 H 0.2388 0.5321 1.1377 0.085 Uiso 0.573(9) 1 calc R U P A 1
H4S2 H 0.1284 0.4897 1.1490 0.085 Uiso 0.573(9) 1 calc R U P A 1
H4S3 H 0.1200 0.5648 1.1171 0.085 Uiso 0.573(9) 1 calc R U P A 1
O1SA O 0.1398(8) 0.5341(5) 1.0031(4) 0.106(3) Uiso 0.427(9) 1 d D . P A 2
H1S4 H 0.1820 0.6025 0.9122 0.146 Uiso 0.427(9) 1 calc R U P A 2
H1S5 H 0.2400 0.5443 0.8714 0.146 Uiso 0.427(9) 1 calc R U P A 2
H1S6 H 0.3142 0.5959 0.9167 0.146 Uiso 0.427(9) 1 calc R U P A 2
C2SA C 0.2396(9) 0.5243(6) 0.9646(5) 0.091(4) Uiso 0.427(9) 1 d D . P A 2
H2S3 H 0.3073 0.5301 0.9939 0.109 Uiso 0.427(9) 1 calc R U P A 2
H2S4 H 0.2393 0.4766 0.9477 0.109 Uiso 0.427(9) 1 calc R U P A 2
H3S3 H 0.2415 0.4734 1.0526 0.104 Uiso 0.427(9) 1 calc R U P A 2
H3S4 H 0.1144 0.4523 1.0541 0.104 Uiso 0.427(9) 1 calc R U P A 2
H4S4 H 0.2389 0.5312 1.1380 0.085 Uiso 0.427(9) 1 calc R U P A 2
H4S5 H 0.1271 0.4901 1.1487 0.085 Uiso 0.427(9) 1 calc R U P A 2
H4S6 H 0.1213 0.5653 1.1170 0.085 Uiso 0.427(9) 1 calc R U P A 2

loop_
_atom_site_aniso_label
_atom_site_aniso_U_11
_atom_site_aniso_U_22
_atom_site_aniso_U_33
_atom_site_aniso_U_23
_atom_site_aniso_U_13
_atom_site_aniso_U_12
Ru1 0.01766(8) 0.01483(7) 0.01582(8) -0.00064(5) 0.00308(5) 0.00066(5)
P1 0.0164(2) 0.0167(2) 0.0161(2) -0.00095(17) 0.00358(17) 0.00020(17)
P2 0.0196(2) 0.0193(2) 0.0171(2) -0.00066(18) 0.00185(17) 0.00187(18)
P3 0.0182(2) 0.0209(2) 0.0183(2) -0.00067(18) 0.00390(18) 0.00225(18)
C1 0.0183(8) 0.0196(9) 0.0150(8) -0.0030(7) 0.0019(7) 0.0004(7)
C2 0.0200(9) 0.0225(9) 0.0271(10) -0.0010(8) 0.0055(7) -0.0005(7)
C3 0.0270(10) 0.0232(10) 0.0341(12) -0.0007(8) 0.0063(9) 0.0043(8)
C4 0.0198(9) 0.0352(11) 0.0279(11) -0.0029(9) 0.0046(8) 0.0063(8)
C5 0.0185(9) 0.0339(11) 0.0276(11) -0.0023(9) 0.0052(8) -0.0040(8)
C6 0.0220(9) 0.0215(9) 0.0237(10) -0.0007(7) 0.0025(7) -0.0022(7)
C7 0.0184(8) 0.0194(8) 0.0176(9) -0.0005(7) 0.0016(7) -0.0023(7)
C8 0.0221(9) 0.0218(9) 0.0220(10) -0.0001(7) 0.0048(7) 0.0017(7)
C9 0.0229(9) 0.0231(9) 0.0253(10) 0.0033(8) 0.0006(8) 0.0008(8)
C10 0.0248(9) 0.0295(10) 0.0188(9) 0.0035(8) 0.0006(7) -0.0041(8)
C11 0.0225(9) 0.0316(11) 0.0204(10) -0.0031(8) 0.0055(7) -0.0036(8)
C12 0.0188(9) 0.0254(9) 0.0212(9) -0.0030(8) 0.0034(7) -0.0008(7)
C13 0.0229(9) 0.0227(9) 0.0197(9) 0.0018(7) 0.0025(7) 0.0030(7)
C14 0.0374(12) 0.0283(11) 0.0227(10) 0.0007(8) 0.0069(9) 0.0038(9)
C15 0.0528(15) 0.0401(13) 0.0251(11) 0.0072(10) 0.0157(10) 0.0022(11)
C16 0.0532(15) 0.0307(12) 0.0358(13) 0.0116(10) 0.0112(11) -0.0039(11)
C17 0.0539(14) 0.0219(10) 0.0301(12) 0.0025(9) 0.0031(10) -0.0014(10)
C18 0.0380(11) 0.0235(10) 0.0215(10) 0.0016(8) 0.0042(8) 0.0024(9)
C19 0.0221(9) 0.0284(10) 0.0224(10) 0.0033(8) 0.0010(7) 0.0019(8)
C20 0.0278(11) 0.0530(14) 0.0205(10) -0.0027(10) -0.0008(8) 0.0096(10)
C21 0.0305(12) 0.0738(19) 0.0326(13) -0.0026(13) 0.0038(10) 0.0200(12)
C22 0.0230(11) 0.075(2) 0.0468(16) -0.0015(14) -0.0057(10) 0.0092(12)
C23 0.0322(12) 0.0569(17) 0.0490(16) -0.0109(13) -0.0128(11) 0.0017(12)
C24 0.0296(11) 0.0356(12) 0.0344(12) -0.0082(10) -0.0036(9) 0.0037(9)
C25 0.0233(9) 0.0220(9) 0.0234(10) -0.0012(7) 0.0079(8) 0.0026(7)
C26 0.0252(10) 0.0448(13) 0.0326(12) -0.0055(10) 0.0044(9) 0.0061(9)
C27 0.0294(12) 0.0587(16) 0.0450(15) -0.0073(13) 0.0106(11) 0.0164(11)
C28 0.0441(13) 0.0425(13) 0.0330(13) -0.0045(10) 0.0184(11) 0.0138(11)
C29 0.0435(13) 0.0412(13) 0.0241(11) -0.0027(10) 0.0058(9) 0.0138(11)
C30 0.0294(11) 0.0374(12) 0.0275(11) -0.0021(9) 0.0051(9) 0.0131(9)
C31 0.0154(8) 0.0240(9) 0.0232(10) -0.0019(7) 0.0052(7) 0.0019(7)
C32 0.0264(10) 0.0316(11) 0.0246(10) 0.0011(8) 0.0029(8) -0.0021(8)
C33 0.0306(11) 0.0320(11) 0.0362(12) 0.0060(9) 0.0073(9) -0.0032(9)
C34 0.0237(10) 0.0270(10) 0.0445(13) -0.0055(9) 0.0084(9) -0.0040(8)
C35 0.0229(10) 0.0362(12) 0.0319(12) -0.0101(9) 0.0036(8) -0.0023(9)
C36 0.0216(9) 0.0329(11) 0.0233(10) -0.0013(8) 0.0036(8) 0.0005(8)
C37 0.0272(10) 0.0170(9) 0.0343(11) 0.0004(8) 0.0066(8) -0.0046(7)
C38 0.0322(11) 0.0176(9) 0.0273(11) -0.0026(8) 0.0018(8) -0.0053(8)
C39 0.0302(10) 0.0154(9) 0.0319(11) -0.0013(8) 0.0060(8) -0.0001(8)
C40 0.0359(11) 0.0156(9) 0.0283(11) 0.0023(8) -0.0003(9) 0.0008(8)
C41 0.0387(11) 0.0158(9) 0.0289(11) 0.0023(8) 0.0101(9) -0.0036(8)
C42 0.0279(11) 0.0284(11) 0.0640(17) -0.0004(11) 0.0060(11) -0.0083(9)
C43 0.0570(16) 0.0288(11) 0.0325(13) -0.0062(10) -0.0064(11) -0.0096(11)
C44 0.0439(14) 0.0217(10) 0.0570(16) -0.0036(10) 0.0180(12) 0.0069(10)
C45 0.0597(16) 0.0256(11) 0.0428(15) 0.0061(10) -0.0168(12) 0.0053(11)
C46 0.0685(17) 0.0251(11) 0.0324(13) 0.0036(9) 0.0252(12) -0.0051(11)
S1 0.0435(3) 0.0290(3) 0.0279(3) -0.0026(2) 0.0029(2) -0.0056(2)
F1 0.1253(19) 0.0800(15) 0.0867(16) -0.0206(12) 0.0224(14) -0.0753(15)
F2 0.194(3) 0.0803(15) 0.0382(11) 0.0133(10) 0.0092(14) -0.0642(17)
F3 0.139(2) 0.0563(13) 0.131(2) -0.0008(14) -0.0297(18) 0.0463(15)
O1 0.0756(16) 0.0852(18) 0.0745(17) -0.0345(14) -0.0116(13) 0.0436(14)
O2 0.0675(14) 0.0702(14) 0.0466(12) -0.0078(10) 0.0056(10) -0.0439(12)
O3 0.0767(14) 0.0633(13) 0.0269(9) -0.0025(9) 0.0102(9) -0.0126(11)
C47 0.076(2) 0.0366(14) 0.0409(15) 0.0011(12) 0.0014(14) -0.0166(14)
C1S 0.091(3) 0.141(4) 0.059(2) -0.010(3) 0.000(2) 0.045(3)
C3S 0.125(4) 0.070(2) 0.065(2) -0.004(2) 0.000(2) 0.039(2)
C4S 0.082(2) 0.0406(15) 0.0478(17) 0.0058(13) 0.0057(15) 0.0162(15)
C1SA 0.091(3) 0.141(4) 0.059(2) -0.010(3) 0.000(2) 0.045(3)
C3SA 0.125(4) 0.070(2) 0.065(2) -0.004(2) 0.000(2) 0.039(2)
C4SA 0.082(2) 0.0406(15) 0.0478(17) 0.0058(13) 0.0057(15) 0.0162(15)

loop_
_atom_type_symbol
_atom_type_description
_atom_type_scat_dispersion_real
_atom_type_scat_dispersion_imag
_atom_type_scat_source
C C 0.0033 0.0016 'International Tables Vol C Tables 4.2.6.8 and 6.1.1.4'
H H 0.0000 0.0000 'International Tables Vol C Tables 4.2.6.8 and 6.1.1.4'
O O 0.0106 0.0060 'International Tables Vol C Tables 4.2.6.8 and 6.1.1.4'
F F 0.0171 0.0103 'International Tables Vol C Tables 4.2.6.8 and 6.1.1.4'
P P 0.1023 0.0942 'International Tables Vol C Tables 4.2.6.8 and 6.1.1.4'
S S 0.1246 0.1234 'International Tables Vol C Tables 4.2.6.8 and 6.1.1.4'
Ru Ru -1.2594 0.8363 'International Tables Vol C Tables 4.2.6.8 and 6.1.1.4'

loop_
_geom_angle_atom_site_label_1
_geom_angle_atom_site_label_2
_geom_angle_atom_site_label_3
_geom_angle
C37 Ru1 C38 37.40(8)
C37 Ru1 C39 61.80(7)
C38 Ru1 C39 36.62(8)
C37 Ru1 C40 61.69(8)
C38 Ru1 C40 61.59(8)
C39 Ru1 C40 37.04(8)
C37 Ru1 C41 36.58(8)
C38 Ru1 C41 61.30(8)
C39 Ru1 C41 61.21(7)
C40 Ru1 C41 36.63(8)
C37 Ru1 P2 96.77(6)
C38 Ru1 P2 88.42(6)
C39 Ru1 P2 115.58(6)
C40 Ru1 P2 149.87(6)
C41 Ru1 P2 131.93(6)
C37 Ru1 P3 151.74(5)
C38 Ru1 P3 118.28(6)
C39 Ru1 P3 89.95(6)
C40 Ru1 P3 95.96(6)
C41 Ru1 P3 130.32(6)
P2 Ru1 P3 96.110(19)
C37 Ru1 P1 113.14(6)
C38 Ru1 P1 150.53(6)
C39 Ru1 P1 147.37(6)
C40 Ru1 P1 110.62(6)
C41 Ru1 P1 94.98(5)
P2 Ru1 P1 96.857(19)
P3 Ru1 P1 90.079(18)
C1 P1 C7 101.55(8)
C1 P1 Ru1 122.36(6)
C7 P1 Ru1 117.14(6)
C1 P1 H1P 97.1(9)
C7 P1 H1P 99.9(10)
Ru1 P1 H1P 114.8(10)
C13 P2 C19 100.20(9)
C13 P2 Ru1 126.02(7)
C19 P2 Ru1 121.76(7)
C13 P2 H2P 96.8(11)
C19 P2 H2P 96.6(11)
Ru1 P2 H2P 109.1(11)
C25 P3 C31 100.01(9)
C25 P3 Ru1 119.37(7)
C31 P3 Ru1 127.01(6)
C25 P3 H3P 97.2(8)
C31 P3 H3P 101.7(8)
Ru1 P3 H3P 106.5(8)
C2 C1 C6 118.71(17)
C2 C1 P1 119.68(14)
C6 C1 P1 121.61(14)
C1 C2 C3 120.76(18)
C1 C2 H2A 119.6
C3 C2 H2A 119.6
C4 C3 C2 119.76(19)
C4 C3 H3A 120.1
C2 C3 H3A 120.1
C3 C4 C5 120.19(19)
C3 C4 H4A 119.9
C5 C4 H4A 119.9
C4 C5 C6 119.91(19)
C4 C5 H5A 120.0
C6 C5 H5A 120.0
C5 C6 C1 120.62(18)
C5 C6 H6A 119.7
C1 C6 H6A 119.7
C8 C7 C12 118.75(18)
C8 C7 P1 119.34(14)
C12 C7 P1 121.91(14)
C9 C8 C7 120.87(18)
C9 C8 H8A 119.6
C7 C8 H8A 119.6
C10 C9 C8 119.84(19)
C10 C9 H9A 120.1
C8 C9 H9A 120.1
C9 C10 C11 119.95(19)
C9 C10 H10A 120.0
C11 C10 H10A 120.0
C12 C11 C10 120.09(18)
C12 C11 H11A 120.0
C10 C11 H11A 120.0
C11 C12 C7 120.44(18)
C11 C12 H12A 119.8
C7 C12 H12A 119.8
C18 C13 C14 119.07(19)
C18 C13 P2 121.90(15)
C14 C13 P2 118.98(16)
C15 C14 C13 120.2(2)
C15 C14 H14A 119.9
C13 C14 H14A 119.9
C16 C15 C14 120.3(2)
C16 C15 H15A 119.9
C14 C15 H15A 119.9
C15 C16 C17 119.9(2)
C15 C16 H16A 120.0
C17 C16 H16A 120.0
C18 C17 C16 120.4(2)
C18 C17 H17A 119.8
C16 C17 H17A 119.8
C17 C18 C13 120.2(2)
C17 C18 H18A 119.9
C13 C18 H18A 119.9
C24 C19 C20 118.8(2)
C24 C19 P2 119.47(16)
C20 C19 P2 121.76(16)
C21 C20 C19 120.5(2)
C21 C20 H20A 119.7
C19 C20 H20A 119.7
C22 C21 C20 119.9(2)
C22 C21 H21A 120.1
C20 C21 H21A 120.1
C21 C22 C23 120.2(2)
C21 C22 H22A 119.9
C23 C22 H22A 119.9
C22 C23 C24 120.2(2)
C22 C23 H23A 119.9
C24 C23 H23A 119.9
C23 C24 C19 120.4(2)
C23 C24 H24A 119.8
C19 C24 H24A 119.8
C30 C25 C26 119.11(19)
C30 C25 P3 122.21(15)
C26 C25 P3 118.68(16)
C27 C26 C25 119.7(2)
C27 C26 H26A 120.2
C25 C26 H26A 120.2
C28 C27 C26 120.5(2)
C28 C27 H27A 119.7
C26 C27 H27A 119.7
C29 C28 C27 120.3(2)
C29 C28 H28A 119.9
C27 C28 H28A 119.9
C28 C29 C30 119.4(2)
C28 C29 H29A 120.3
C30 C29 H29A 120.3
C25 C30 C29 121.0(2)
C25 C30 H30A 119.5
C29 C30 H30A 119.5
C36 C31 C32 118.66(19)
C36 C31 P3 120.11(15)
C32 C31 P3 121.11(16)
C33 C32 C31 120.6(2)
C33 C32 H32A 119.7
C31 C32 H32A 119.7
C34 C33 C32 120.3(2)
C34 C33 H33A 119.9
C32 C33 H33A 119.9
C33 C34 C35 119.7(2)
C33 C34 H34A 120.1
C35 C34 H34A 120.1
C34 C35 C36 120.4(2)
C34 C35 H35A 119.8
C36 C35 H35A 119.8
C35 C36 C31 120.3(2)
C35 C36 H36A 119.8
C31 C36 H36A 119.8
C41 C37 C38 107.39(19)
C41 C37 C42 126.1(2)
C38 C37 C42 125.1(2)
C41 C37 Ru1 72.73(12)
C38 C37 Ru1 71.31(11)
C42 C37 Ru1 131.85(15)
C39 C38 C37 108.13(19)
C39 C38 C43 125.1(2)
C37 C38 C43 126.0(2)
C39 C38 Ru1 71.94(11)
C37 C38 Ru1 71.29(11)
C43 C38 Ru1 130.28(15)
C38 C39 C40 108.14(18)
C38 C39 C44 125.7(2)
C40 C39 C44 125.0(2)
C38 C39 Ru1 71.44(11)
C40 C39 Ru1 71.51(11)
C44 C39 Ru1 132.55(15)
C41 C40 C39 107.67(19)
C41 C40 C45 126.3(2)
C39 C40 C45 124.4(2)
C41 C40 Ru1 72.42(11)
C39 C40 Ru1 71.44(11)
C45 C40 Ru1 133.27(16)
C37 C41 C40 108.61(19)
C37 C41 C46 126.4(2)
C40 C41 C46 124.1(2)
C37 C41 Ru1 70.69(11)
C40 C41 Ru1 70.96(11)
C46 C41 Ru1 132.60(15)
C37 C42 H42A 109.5
C37 C42 H42B 109.5
H42A C42 H42B 109.5
C37 C42 H42C 109.5
H42A C42 H42C 109.5
H42B C42 H42C 109.5
C38 C43 H43A 109.5
C38 C43 H43B 109.5
H43A C43 H43B 109.5
C38 C43 H43C 109.5
H43A C43 H43C 109.5
H43B C43 H43C 109.5
C39 C44 H44A 109.5
C39 C44 H44B 109.5
H44A C44 H44B 109.5
C39 C44 H44C 109.5
H44A C44 H44C 109.5
H44B C44 H44C 109.5
C40 C45 H45A 109.5
C40 C45 H45B 109.5
H45A C45 H45B 109.5
C40 C45 H45C 109.5
H45A C45 H45C 109.5
H45B C45 H45C 109.5
C41 C46 H46A 109.5
C41 C46 H46B 109.5
H46A C46 H46B 109.5
C41 C46 H46C 109.5
H46A C46 H46C 109.5
H46B C46 H46C 109.5
O2 S1 O1 115.40(15)
O2 S1 O3 115.29(13)
O1 S1 O3 115.26(15)
O2 S1 C47 102.56(14)
O1 S1 C47 102.34(17)
O3 S1 C47 103.17(13)
F1 C47 F3 105.1(3)
F1 C47 F2 107.6(3)
F3 C47 F2 107.3(3)
F1 C47 S1 113.5(2)
F3 C47 S1 112.0(2)
F2 C47 S1 111.0(2)
C3S O1S C2S 110.5(4)
C2S C1S H1S1 109.5
C2S C1S H1S2 109.5
H1S1 C1S H1S2 109.5
C2S C1S H1S3 109.5
H1S1 C1S H1S3 109.5
H1S2 C1S H1S3 109.5
C1S C2S O1S 102.6(5)
C1S C2S H2S1 111.2
O1S C2S H2S1 111.2
C1S C2S H2S2 111.2
O1S C2S H2S2 111.2
H2S1 C2S H2S2 109.2
O1S C3S C4S 107.5(3)
O1S C3S H3S1 110.2
C4S C3S H3S1 110.2
O1S C3S H3S2 110.2
C4S C3S H3S2 110.2
H3S1 C3S H3S2 108.5
C3S C4S H4S1 109.5
C3S C4S H4S2 109.5
H4S1 C4S H4S2 109.5
C3S C4S H4S3 109.5
H4S1 C4S H4S3 109.5
H4S2 C4S H4S3 109.5
O1SA C2SA H2S3 108.8
O1SA C2SA H2S4 108.8
H2S3 C2SA H2S4 107.7

loop_
_geom_bond_atom_site_label_1
_geom_bond_atom_site_label_2
_geom_bond_distance
Ru1 C37 2.250(2)
Ru1 C38 2.250(2)
Ru1 C39 2.256(2)
Ru1 C40 2.257(2)
Ru1 C41 2.276(2)
Ru1 P2 2.3010(5)
Ru1 P3 2.3016(5)
Ru1 P1 2.3021(5)
P1 C1 1.8263(18)
P1 C7 1.8378(19)
P1 H1P 1.30(2)
P2 C13 1.820(2)
P2 C19 1.828(2)
P2 H2P 1.30(2)
P3 C25 1.822(2)
P3 C31 1.832(2)
P3 H3P 1.57(2)
C1 C2 1.388(3)
C1 C6 1.393(3)
C2 C3 1.390(3)
C2 H2A 0.9500
C3 C4 1.381(3)
C3 H3A 0.9500
C4 C5 1.382(3)
C4 H4A 0.9500
C5 C6 1.386(3)
C5 H5A 0.9500
C6 H6A 0.9500
C7 C8 1.391(3)
C7 C12 1.398(3)
C8 C9 1.387(3)
C8 H8A 0.9500
C9 C10 1.383(3)
C9 H9A 0.9500
C10 C11 1.390(3)
C10 H10A 0.9500
C11 C12 1.384(3)
C11 H11A 0.9500
C12 H12A 0.9500
C13 C18 1.391(3)
C13 C14 1.396(3)
C14 C15 1.385(3)
C14 H14A 0.9500
C15 C16 1.376(4)
C15 H15A 0.9500
C16 C17 1.382(3)
C16 H16A 0.9500
C17 C18 1.382(3)
C17 H17A 0.9500
C18 H18A 0.9500
C19 C24 1.390(3)
C19 C20 1.391(3)
C20 C21 1.389(3)
C20 H20A 0.9500
C21 C22 1.375(4)
C21 H21A 0.9500
C22 C23 1.377(4)
C22 H22A 0.9500
C23 C24 1.384(3)
C23 H23A 0.9500
C24 H24A 0.9500
C25 C30 1.377(3)
C25 C26 1.393(3)
C26 C27 1.387(3)
C26 H26A 0.9500
C27 C28 1.378(4)
C27 H27A 0.9500
C28 C29 1.369(3)
C28 H28A 0.9500
C29 C30 1.394(3)
C29 H29A 0.9500
C30 H30A 0.9500
C31 C36 1.392(3)
C31 C32 1.393(3)
C32 C33 1.385(3)
C32 H32A 0.9500
C33 C34 1.379(3)
C33 H33A 0.9500
C34 C35 1.380(3)
C34 H34A 0.9500
C35 C36 1.387(3)
C35 H35A 0.9500
C36 H36A 0.9500
C37 C41 1.421(3)
C37 C38 1.442(3)
C37 C42 1.499(3)
C38 C39 1.416(3)
C38 C43 1.496(3)
C39 C40 1.434(3)
C39 C44 1.499(3)
C40 C41 1.425(3)
C40 C45 1.498(3)
C41 C46 1.500(3)
C42 H42A 0.9800
C42 H42B 0.9800
C42 H42C 0.9800
C43 H43A 0.9800
C43 H43B 0.9800
C43 H43C 0.9800
C44 H44A 0.9800
C44 H44B 0.9800
C44 H44C 0.9800
C45 H45A 0.9800
C45 H45B 0.9800
C45 H45C 0.9800
C46 H46A 0.9800
C46 H46B 0.9800
C46 H46C 0.9800
S1 O2 1.423(2)
S1 O1 1.432(2)
S1 O3 1.4360(19)
S1 C47 1.782(3)
F1 C47 1.310(4)
F2 C47 1.336(3)
F3 C47 1.313(4)
O1S C3S 1.424(5)
O1S C2S 1.520(7)
C1S C2S 1.381(8)
C1S H1S1 0.9800
C1S H1S2 0.9800
C1S H1S3 0.9800
C2S H2S1 0.9900
C2S H2S2 0.9900
C3S C4S 1.440(5)
C3S H3S1 0.9900
C3S H3S2 0.9900
C4S H4S1 0.9800
C4S H4S2 0.9800
C4S H4S3 0.9800
O1SA C2SA 1.505(9)
C2SA H2S3 0.9900
C2SA H2S4 0.9900

loop_
_geom_hbond_atom_site_label_D
_geom_hbond_atom_site_label_H
_geom_hbond_atom_site_label_A
_geom_hbond_distance_DH
_geom_hbond_distance_HA
_geom_hbond_distance_DA
_geom_hbond_angle_DHA
P2 H2P O3 1.30(2) 2.65(2) 3.939(2) 168.0(16)

loop_
_geom_torsion_atom_site_label_1
_geom_torsion_atom_site_label_2
_geom_torsion_atom_site_label_3
_geom_torsion_atom_site_label_4
_geom_torsion
C7 P1 C1 C2 -96.74(17)
Ru1 P1 C1 C2 130.36(14)
C7 P1 C1 C6 83.78(17)
Ru1 P1 C1 C6 -49.12(18)
C6 C1 C2 C3 2.4(3)
P1 C1 C2 C3 -177.09(16)
C1 C2 C3 C4 -1.0(3)
C2 C3 C4 C5 -1.0(3)
C3 C4 C5 C6 1.6(3)
C4 C5 C6 C1 -0.1(3)
C2 C1 C6 C5 -1.9(3)
P1 C1 C6 C5 177.63(15)
C1 P1 C7 C8 -172.55(15)
Ru1 P1 C7 C8 -36.61(17)
C1 P1 C7 C12 7.15(17)
Ru1 P1 C7 C12 143.09(14)
C12 C7 C8 C9 -1.9(3)
P1 C7 C8 C9 177.81(15)
C7 C8 C9 C10 -0.1(3)
C8 C9 C10 C11 2.0(3)
C9 C10 C11 C12 -2.0(3)
C10 C11 C12 C7 0.0(3)
C8 C7 C12 C11 2.0(3)
P1 C7 C12 C11 -177.75(15)
C19 P2 C13 C18 -81.75(19)
Ru1 P2 C13 C18 60.63(19)
C19 P2 C13 C14 95.53(18)
Ru1 P2 C13 C14 -122.09(15)
C18 C13 C14 C15 -0.8(3)
P2 C13 C14 C15 -178.15(19)
C13 C14 C15 C16 0.3(4)
C14 C15 C16 C17 0.4(4)
C15 C16 C17 C18 -0.7(4)
C16 C17 C18 C13 0.3(4)
C14 C13 C18 C17 0.5(3)
P2 C13 C18 C17 177.76(18)
C13 P2 C19 C24 -97.10(19)
Ru1 P2 C19 C24 118.40(17)
C13 P2 C19 C20 81.6(2)
Ru1 P2 C19 C20 -62.9(2)
C24 C19 C20 C21 -2.6(4)
P2 C19 C20 C21 178.7(2)
C19 C20 C21 C22 0.7(4)
C20 C21 C22 C23 1.2(5)
C21 C22 C23 C24 -1.0(5)
C22 C23 C24 C19 -1.0(4)
C20 C19 C24 C23 2.8(4)
P2 C19 C24 C23 -178.5(2)
C31 P3 C25 C30 105.14(19)
Ru1 P3 C25 C30 -38.1(2)
C31 P3 C25 C26 -75.37(19)
Ru1 P3 C25 C26 141.43(16)
C30 C25 C26 C27 -0.2(4)
P3 C25 C26 C27 -179.7(2)
C25 C26 C27 C28 -0.8(4)
C26 C27 C28 C29 1.0(4)
C27 C28 C29 C30 -0.2(4)
C26 C25 C30 C29 0.9(3)
P3 C25 C30 C29 -179.58(19)
C28 C29 C30 C25 -0.8(4)
C25 P3 C31 C36 127.43(16)
Ru1 P3 C31 C36 -93.40(16)
C25 P3 C31 C32 -48.57(18)
Ru1 P3 C31 C32 90.60(16)
C36 C31 C32 C33 0.0(3)
P3 C31 C32 C33 176.10(16)
C31 C32 C33 C34 -0.2(3)
C32 C33 C34 C35 0.2(3)
C33 C34 C35 C36 -0.2(3)
C34 C35 C36 C31 0.0(3)
C32 C31 C36 C35 0.0(3)
P3 C31 C36 C35 -176.05(15)
C41 C37 C38 C39 1.3(2)
C42 C37 C38 C39 168.53(19)
Ru1 C37 C38 C39 -62.92(14)
C41 C37 C38 C43 -169.0(2)
C42 C37 C38 C43 -1.8(3)
Ru1 C37 C38 C43 126.7(2)
C41 C37 C38 Ru1 64.26(13)
C42 C37 C38 Ru1 -128.5(2)
C37 C38 C39 C40 0.0(2)
C43 C38 C39 C40 170.5(2)
Ru1 C38 C39 C40 -62.48(14)
C37 C38 C39 C44 -167.9(2)
C43 C38 C39 C44 2.6(3)
Ru1 C38 C39 C44 129.6(2)
C37 C38 C39 Ru1 62.50(13)
C43 C38 C39 Ru1 -127.0(2)
C38 C39 C40 C41 -1.4(2)
C44 C39 C40 C41 166.7(2)
Ru1 C39 C40 C41 -63.81(14)
C38 C39 C40 C45 -167.3(2)
C44 C39 C40 C45 0.8(3)
Ru1 C39 C40 C45 130.3(2)
C38 C39 C40 Ru1 62.44(14)
C44 C39 C40 Ru1 -129.5(2)
C38 C37 C41 C40 -2.2(2)
C42 C37 C41 C40 -169.22(19)
Ru1 C37 C41 C40 61.13(14)
C38 C37 C41 C46 167.43(19)
C42 C37 C41 C46 0.4(3)
Ru1 C37 C41 C46 -129.3(2)
C38 C37 C41 Ru1 -63.32(13)
C42 C37 C41 Ru1 129.7(2)
C39 C40 C41 C37 2.2(2)
C45 C40 C41 C37 167.8(2)
Ru1 C40 C41 C37 -60.96(14)
C39 C40 C41 C46 -167.70(19)
C45 C40 C41 C46 -2.1(3)
Ru1 C40 C41 C46 129.1(2)
C39 C40 C41 Ru1 63.17(14)
C45 C40 C41 Ru1 -131.2(2)
O2 S1 C47 F1 175.8(2)
O1 S1 C47 F1 55.9(3)
O3 S1 C47 F1 -64.1(3)
O2 S1 C47 F3 -65.4(3)
O1 S1 C47 F3 174.7(2)
O3 S1 C47 F3 54.7(3)
O2 S1 C47 F2 54.4(3)
O1 S1 C47 F2 -65.5(3)
O3 S1 C47 F2 174.6(3)
C3S O1S C2S C1S -168.9(5)
C2S O1S C3S C4S -176.6(5)
